data_4507781
loop_
_publ_author_name
'Luo, Li'
'Chen, Kai'
'Liu, Qing'
'Lu, Yi'
'Okamura, Taka-aki'
'Lv, Gao-Chao'
'Zhao, Yue'
'Sun, Wei-Yin'

_publ_section_title
;
 Zinc(II) and Cadmium(II) Complexes with 1,3,5-Benzenetricarboxylate and
 Imidazole-Containing Ligands: Structural Variation via Reaction
 Temperature and Solvent
;
_journal_issue 6
_journal_name_full 'Crystal Growth &amp; Design'
_journal_page_first 2312
_journal_paper_doi 10.1021/cg301815w
_journal_volume 13
_journal_year 2013
_chemical_formula_moiety 'C36 H24 N6 O12 Zn3'
_chemical_formula_sum 'C36 H24 N6 O12 Zn3'
_chemical_formula_weight 928.78
_chemical_name_systematic
; 
 ? 
;
_space_group_IT_number 14
_symmetry_cell_setting monoclinic
_symmetry_space_group_name_Hall '-P 2ybc'
_symmetry_space_group_name_H-M 'P 1 21/c 1'
_atom_sites_solution_hydrogens geom
_atom_sites_solution_primary direct
_atom_sites_solution_secondary difmap
_audit_creation_method SHELXL-97
_cell_angle_alpha 90.00
_cell_angle_beta 104.0380(10)
_cell_angle_gamma 90.00
_cell_formula_units_Z 4
_cell_length_a 9.54190(10)
_cell_length_b 15.4566(2)
_cell_length_c 23.1102(3)
_cell_measurement_reflns_used 5804
_cell_measurement_temperature 293(2)
_cell_measurement_theta_max 27.12
_cell_measurement_theta_min 2.24
_cell_volume 3306.62(7)
_computing_cell_refinement 'Bruker SMART'
_computing_data_collection 'Bruker SMART'
_computing_data_reduction 'Bruker SAINT'
_computing_molecular_graphics 'Bruker SHELXTL'
_computing_publication_material 'Bruker SHELXTL'
_computing_structure_refinement 'SHELXL-97 (Sheldrick, 1997)'
_computing_structure_solution 'SHELXS-97 (Sheldrick, 1990)'
_diffrn_ambient_temperature 293(2)
_diffrn_measured_fraction_theta_full 1.000
_diffrn_measured_fraction_theta_max 1.000
_diffrn_measurement_device_type 'CCD area detector'
_diffrn_measurement_method 'phi and omega scans'
_diffrn_radiation_monochromator graphite
_diffrn_radiation_source 'fine-focus sealed tube'
_diffrn_radiation_type MoK\a
_diffrn_radiation_wavelength 0.71073
_diffrn_reflns_av_R_equivalents 0.0622
_diffrn_reflns_av_sigmaI/netI 0.0537
_diffrn_reflns_limit_h_max 11
_diffrn_reflns_limit_h_min -11
_diffrn_reflns_limit_k_max 18
_diffrn_reflns_limit_k_min -17
_diffrn_reflns_limit_l_max 27
_diffrn_reflns_limit_l_min -23
_diffrn_reflns_number 21577
_diffrn_reflns_theta_full 25.10
_diffrn_reflns_theta_max 25.10
_diffrn_reflns_theta_min 1.60
_exptl_absorpt_coefficient_mu 2.240
_exptl_absorpt_correction_T_max 0.6629
_exptl_absorpt_correction_T_min 0.5530
_exptl_absorpt_correction_type multi-scan
_exptl_absorpt_process_details 'SADBAS (Bruker,2000)'
_exptl_crystal_colour yellow
_exptl_crystal_density_diffrn 1.866
_exptl_crystal_density_method 'not measured'
_exptl_crystal_description prism
_exptl_crystal_F_000 1872
_exptl_crystal_size_max 0.30
_exptl_crystal_size_mid 0.24
_exptl_crystal_size_min 0.20
_refine_diff_density_max 3.477
_refine_diff_density_min -1.357
_refine_diff_density_rms 0.125
_refine_ls_extinction_method none
_refine_ls_goodness_of_fit_ref 1.079
_refine_ls_hydrogen_treatment constr
_refine_ls_matrix_type full
_refine_ls_number_parameters 532
_refine_ls_number_reflns 5901
_refine_ls_number_restraints 0
_refine_ls_restrained_S_all 1.079
_refine_ls_R_factor_all 0.0667
_refine_ls_R_factor_gt 0.0519
_refine_ls_shift/su_max 0.001
_refine_ls_shift/su_mean 0.000
_refine_ls_structure_factor_coef Fsqd
_refine_ls_weighting_details 'calc w=1/[\s^2^(Fo^2^)+(0.0933P)^2^+0.0000P] where P=(Fo^2^+2Fc^2^)/3'
_refine_ls_weighting_scheme calc
_refine_ls_wR_factor_gt 0.1474
_refine_ls_wR_factor_ref 0.1551
_reflns_number_gt 4414
_reflns_number_total 5901
_reflns_threshold_expression >2sigma(I)
_cod_data_source_file cg301815w_si_001.cif
_cod_data_source_block 2
_cod_depositor_comments
;
The following automatic conversions were performed:

'_symmetry_cell_setting' value 'Monoclinic' changed to 'monoclinic'
according to /home/saulius/struct/CIF-dictionaries/cif_core.dic
dictionary named 'cif_core.dic' version 2.3.1 from 2005-06-27.

Automatic conversion script
Id: cif_fix_values 1891 2012-01-12 08:04:46Z andrius 
;
_cod_original_sg_symbol_H-M 'P 21/c'
_cod_database_code 4507781

loop_
_symmetry_equiv_pos_as_xyz
'x, y, z'
'-x, y+1/2, -z+1/2'
'-x, -y, -z'
'x, -y-1/2, z-1/2'

loop_
_atom_site_label
_atom_site_type_symbol
_atom_site_fract_x
_atom_site_fract_y
_atom_site_fract_z
_atom_site_U_iso_or_equiv
_atom_site_adp_type
_atom_site_occupancy
_atom_site_symmetry_multiplicity
_atom_site_calc_flag
_atom_site_refinement_flags
Zn1 Zn 1.08723(5) 0.50313(3) 0.45326(2) 0.02049(18) Uani 1 1 d .
Zn2 Zn 0.96149(6) 0.96338(4) 0.73571(3) 0.0332(2) Uani 1 1 d .
Zn3 Zn 1.52734(7) 0.99821(4) 0.59093(3) 0.0332(2) Uani 1 1 d .
C1 C 0.6449(5) 0.7378(4) 0.8780(2) 0.0349(12) Uani 1 1 d .
C2 C 0.6638(6) 0.7703(4) 0.9352(2) 0.0394(13) Uani 1 1 d .
H1 H 0.7550 0.7702 0.9612 0.047 Uiso 1 1 calc R
C3 C 0.5450(7) 0.8036(3) 0.9540(2) 0.0417(14) Uani 1 1 d .
C4 C 0.4125(6) 0.8059(3) 0.9141(3) 0.0411(14) Uani 1 1 d .
H2 H 0.3339 0.8288 0.9262 0.049 Uiso 1 1 calc R
C5 C 0.3929(5) 0.7754(3) 0.8571(3) 0.0348(12) Uani 1 1 d .
C6 C 0.5097(5) 0.7407(3) 0.8384(2) 0.0345(12) Uani 1 1 d .
H3 H 0.4971 0.7196 0.7998 0.041 Uiso 1 1 calc R
C11 C 0.7730(6) 0.6999(4) 0.8585(3) 0.0445(14) Uani 1 1 d .
H4 H 0.8570 0.7001 0.8920 0.053 Uiso 1 1 calc R
H5 H 0.7521 0.6403 0.8463 0.053 Uiso 1 1 calc R
C12 C 0.8741(5) 0.8250(3) 0.8122(2) 0.0323(12) Uani 1 1 d .
H6 H 0.9177 0.8528 0.8477 0.039 Uiso 1 1 calc R
C13 C 0.7960(6) 0.7967(4) 0.7193(3) 0.0471(16) Uani 1 1 d .
H7 H 0.7757 0.8015 0.6780 0.057 Uiso 1 1 calc R
C14 C 0.7556(7) 0.7315(4) 0.7493(3) 0.0570(18) Uani 1 1 d .
H8 H 0.7032 0.6829 0.7329 0.068 Uiso 1 1 calc R
C31 C 0.5627(9) 0.8354(4) 1.0171(3) 0.066(2) Uani 1 1 d .
H9 H 0.6605 0.8563 1.0327 0.079 Uiso 1 1 calc R
H10 H 0.4966 0.8829 1.0177 0.079 Uiso 1 1 calc R
C32 C 0.5663(6) 0.6800(4) 1.0505(2) 0.0377(13) Uani 1 1 d .
H11 H 0.6154 0.6589 1.0232 0.045 Uiso 1 1 calc R
C33 C 0.4534(6) 0.6872(4) 1.1195(2) 0.0389(13) Uani 1 1 d .
H12 H 0.4088 0.6713 1.1495 0.047 Uiso 1 1 calc R
C34 C 0.4608(6) 0.7683(4) 1.0991(3) 0.0466(15) Uani 1 1 d .
H13 H 0.4242 0.8180 1.1126 0.056 Uiso 1 1 calc R
C51 C 0.2486(6) 0.7884(4) 0.8143(3) 0.0594(19) Uani 1 1 d .
H14 H 0.1805 0.8073 0.8368 0.071 Uiso 1 1 calc R
H15 H 0.2575 0.8348 0.7871 0.071 Uiso 1 1 calc R
C52 C 0.1523(5) 0.6384(3) 0.8004(2) 0.0359(12) Uani 1 1 d .
H16 H 0.1704 0.6246 0.8407 0.043 Uiso 1 1 calc R
C53 C 0.0821(6) 0.6319(4) 0.7053(2) 0.0395(13) Uani 1 1 d .
H17 H 0.0415 0.6119 0.6669 0.047 Uiso 1 1 calc R
C54 C 0.1447(6) 0.7090(4) 0.7190(3) 0.0478(15) Uani 1 1 d .
H18 H 0.1560 0.7518 0.6923 0.057 Uiso 1 1 calc R
C101 C 1.0712(5) 0.7640(3) 0.5176(2) 0.0251(10) Uani 1 1 d .
C102 C 1.0193(5) 0.8018(3) 0.5624(2) 0.0314(12) Uani 1 1 d .
H19 H 0.9601 0.7700 0.5811 0.038 Uiso 1 1 calc R
C103 C 1.0544(5) 0.8866(4) 0.5801(2) 0.0312(12) Uani 1 1 d .
C104 C 1.1414(5) 0.9339(3) 0.5529(2) 0.0322(12) Uani 1 1 d .
H20 H 1.1652 0.9905 0.5650 0.039 Uiso 1 1 calc R
C105 C 1.1949(5) 0.8978(3) 0.5068(2) 0.0268(11) Uani 1 1 d .
C106 C 1.1589(5) 0.8135(3) 0.4892(2) 0.0250(10) Uani 1 1 d .
H21 H 1.1929 0.7894 0.4583 0.030 Uiso 1 1 calc R
C111 C 1.0412(5) 0.6687(3) 0.5022(2) 0.0277(11) Uani 1 1 d .
C131 C 1.0019(7) 0.9244(5) 0.6309(3) 0.0505(16) Uani 1 1 d .
C151 C 1.2997(5) 0.9497(3) 0.4828(2) 0.0313(12) Uani 1 1 d .
C201 C 0.6300(5) 0.5030(3) 0.3678(2) 0.0200(10) Uani 1 1 d .
C202 C 0.6370(5) 0.5004(3) 0.3077(2) 0.0208(10) Uani 1 1 d .
H22 H 0.7264 0.5020 0.2983 0.025 Uiso 1 1 calc R
C203 C 0.5115(5) 0.4957(3) 0.2621(2) 0.0237(11) Uani 1 1 d .
C204 C 0.3779(5) 0.4956(3) 0.2766(2) 0.0209(10) Uani 1 1 d .
H23 H 0.2935 0.4939 0.2464 0.025 Uiso 1 1 calc R
C205 C 0.3699(5) 0.4981(3) 0.3359(2) 0.0197(10) Uani 1 1 d .
C206 C 0.4965(5) 0.5016(3) 0.3812(2) 0.0187(10) Uani 1 1 d .
H24 H 0.4911 0.5029 0.4209 0.022 Uiso 1 1 calc R
C211 C 0.7681(5) 0.5058(3) 0.4170(2) 0.0201(10) Uani 1 1 d .
C231 C 0.5236(5) 0.4926(3) 0.1986(2) 0.0262(11) Uani 1 1 d .
C251 C 0.2253(5) 0.5021(3) 0.3525(2) 0.0205(10) Uani 1 1 d .
N11 N 0.8056(4) 0.7491(3) 0.8088(2) 0.0360(10) Uani 1 1 d .
N12 N 0.8718(4) 0.8551(3) 0.75889(19) 0.0332(10) Uani 1 1 d .
N31 N 0.5323(5) 0.7634(3) 1.05481(19) 0.0400(11) Uani 1 1 d .
N32 N 0.5224(4) 0.6319(3) 1.08884(17) 0.0293(9) Uani 1 1 d .
N51 N 0.1887(4) 0.7129(3) 0.7792(2) 0.0388(11) Uani 1 1 d .
N52 N 0.0877(4) 0.5870(3) 0.75706(18) 0.0328(10) Uani 1 1 d .
O1 O 1.3586(4) 1.0158(2) 0.51248(16) 0.0354(9) Uani 1 1 d .
O2 O 1.3314(4) 0.9255(2) 0.43527(15) 0.0371(9) Uani 1 1 d .
O3 O 1.0902(7) 0.9334(6) 0.6795(3) 0.061(2) Uani 0.70 1 d P
O4 O 0.8689(7) 0.9253(5) 0.6266(3) 0.071(2) Uani 0.70 1 d P
O5 O 1.0925(4) 0.6374(2) 0.46162(16) 0.0350(8) Uani 1 1 d .
O6 O 0.9705(4) 0.6285(2) 0.53233(17) 0.0369(9) Uani 1 1 d .
O7 O 0.1183(3) 0.5279(2) 0.31499(15) 0.0287(8) Uani 1 1 d .
O8 O 0.2280(3) 0.4830(2) 0.40556(15) 0.0295(8) Uani 1 1 d .
O9 O 0.6440(4) 0.5049(3) 0.18787(16) 0.0424(10) Uani 1 1 d .
O10 O 0.4141(4) 0.4781(3) 0.15702(15) 0.0394(9) Uani 1 1 d .
O11 O 0.8845(3) 0.5119(2) 0.40035(15) 0.0274(8) Uani 1 1 d .
O12 O 0.7552(3) 0.5017(2) 0.46895(14) 0.0301(8) Uani 1 1 d .
O3' O 1.012(2) 1.0251(9) 0.6302(7) 0.068(5) Uani 0.30 1 d P
O4' O 1.000(2) 0.9025(8) 0.6727(8) 0.061(5) Uani 0.30 1 d P

loop_
_atom_site_aniso_label
_atom_site_aniso_U_11
_atom_site_aniso_U_22
_atom_site_aniso_U_33
_atom_site_aniso_U_23
_atom_site_aniso_U_13
_atom_site_aniso_U_12
Zn1 0.0107(3) 0.0312(4) 0.0206(3) 0.0027(2) 0.0058(2) 0.0002(2)
Zn2 0.0393(4) 0.0261(4) 0.0344(4) -0.0024(3) 0.0096(3) 0.0004(3)
Zn3 0.0421(4) 0.0347(4) 0.0265(4) -0.0027(2) 0.0154(3) -0.0090(3)
C1 0.029(3) 0.033(3) 0.042(3) 0.010(2) 0.008(2) -0.004(2)
C2 0.038(3) 0.034(3) 0.042(3) 0.008(3) 0.002(2) -0.014(2)
C3 0.065(4) 0.023(3) 0.040(3) 0.001(2) 0.018(3) -0.014(3)
C4 0.043(3) 0.022(3) 0.065(4) -0.003(3) 0.028(3) -0.008(2)
C5 0.031(3) 0.017(3) 0.057(4) -0.006(2) 0.011(2) -0.005(2)
C6 0.033(3) 0.029(3) 0.042(3) -0.004(2) 0.010(2) -0.002(2)
C11 0.030(3) 0.042(4) 0.065(4) 0.009(3) 0.020(3) 0.000(2)
C12 0.021(2) 0.033(3) 0.042(3) -0.007(2) 0.007(2) 0.001(2)
C13 0.042(3) 0.063(4) 0.037(3) -0.017(3) 0.010(3) -0.021(3)
C14 0.064(4) 0.050(4) 0.061(4) -0.025(3) 0.023(3) -0.031(3)
C31 0.127(6) 0.031(4) 0.042(4) -0.002(3) 0.027(4) -0.022(4)
C32 0.050(3) 0.032(3) 0.034(3) -0.009(2) 0.015(3) -0.007(3)
C33 0.046(3) 0.035(3) 0.041(3) -0.002(3) 0.021(3) 0.005(2)
C34 0.059(4) 0.039(4) 0.045(3) -0.010(3) 0.019(3) 0.011(3)
C51 0.033(3) 0.033(4) 0.100(5) -0.020(3) -0.007(3) 0.003(3)
C52 0.037(3) 0.025(3) 0.042(3) -0.002(2) 0.004(2) 0.006(2)
C53 0.040(3) 0.034(3) 0.041(3) 0.001(3) 0.000(2) -0.005(2)
C54 0.050(3) 0.038(4) 0.055(4) 0.014(3) 0.011(3) -0.002(3)
C101 0.021(2) 0.028(3) 0.025(2) 0.003(2) 0.0037(19) 0.000(2)
C102 0.026(2) 0.039(3) 0.032(3) 0.009(2) 0.011(2) 0.000(2)
C103 0.024(2) 0.043(3) 0.027(3) -0.001(2) 0.006(2) 0.006(2)
C104 0.024(2) 0.034(3) 0.038(3) -0.008(2) 0.005(2) -0.006(2)
C105 0.024(2) 0.030(3) 0.027(2) 0.000(2) 0.008(2) -0.002(2)
C106 0.020(2) 0.033(3) 0.021(2) -0.001(2) 0.0039(19) 0.000(2)
C111 0.017(2) 0.026(3) 0.035(3) 0.006(2) -0.003(2) 0.000(2)
C131 0.050(4) 0.071(5) 0.035(3) 0.003(3) 0.019(3) 0.015(3)
C151 0.026(3) 0.034(3) 0.032(3) 0.006(2) 0.002(2) -0.001(2)
C201 0.015(2) 0.024(3) 0.021(2) 0.0015(18) 0.0040(18) -0.0004(18)
C202 0.015(2) 0.030(3) 0.019(2) 0.0027(19) 0.0082(18) -0.0004(18)
C203 0.022(2) 0.024(3) 0.027(3) 0.0007(19) 0.011(2) 0.0019(18)
C204 0.016(2) 0.024(3) 0.021(2) -0.0017(18) 0.0002(18) -0.0015(18)
C205 0.017(2) 0.021(3) 0.023(2) 0.0008(18) 0.0073(18) 0.0016(18)
C206 0.022(2) 0.019(2) 0.017(2) 0.0035(17) 0.0059(18) 0.0003(17)
C211 0.014(2) 0.021(3) 0.024(3) 0.0024(18) 0.0023(18) -0.0003(17)
C231 0.031(3) 0.021(3) 0.027(3) 0.005(2) 0.009(2) 0.012(2)
C251 0.017(2) 0.022(3) 0.023(3) -0.0023(19) 0.0062(19) -0.0040(18)
N11 0.026(2) 0.034(3) 0.050(3) -0.006(2) 0.014(2) -0.0032(19)
N12 0.024(2) 0.033(3) 0.042(3) -0.006(2) 0.0068(19) -0.0026(18)
N31 0.061(3) 0.027(3) 0.033(2) -0.004(2) 0.014(2) -0.006(2)
N32 0.034(2) 0.027(2) 0.027(2) 0.0008(18) 0.0068(18) 0.0021(18)
N51 0.026(2) 0.024(3) 0.059(3) -0.003(2) -0.003(2) 0.0032(18)
N52 0.028(2) 0.028(2) 0.037(2) 0.001(2) -0.0003(19) 0.0001(18)
O1 0.038(2) 0.035(2) 0.033(2) 0.0015(16) 0.0088(16) -0.0086(16)
O2 0.041(2) 0.046(2) 0.0261(19) -0.0018(17) 0.0115(16) -0.0146(17)
O3 0.049(4) 0.097(6) 0.041(4) -0.030(4) 0.020(3) -0.030(4)
O4 0.044(4) 0.123(7) 0.050(4) -0.002(4) 0.019(3) 0.037(4)
O5 0.0336(19) 0.028(2) 0.045(2) -0.0036(16) 0.0117(17) -0.0041(15)
O6 0.0280(18) 0.029(2) 0.053(2) 0.0094(17) 0.0100(17) -0.0072(15)
O7 0.0148(16) 0.036(2) 0.0342(19) 0.0059(16) 0.0040(14) -0.0002(14)
O8 0.0200(17) 0.045(2) 0.0268(19) 0.0098(16) 0.0122(14) 0.0052(14)
O9 0.036(2) 0.068(3) 0.029(2) 0.0130(18) 0.0194(17) 0.0151(18)
O10 0.043(2) 0.050(2) 0.0234(19) -0.0026(16) 0.0044(17) -0.0070(18)
O11 0.0104(16) 0.041(2) 0.0297(18) 0.0060(15) 0.0027(14) -0.0003(13)
O12 0.0168(16) 0.053(2) 0.0194(18) 0.0036(15) 0.0012(13) -0.0018(14)
O3' 0.141(16) 0.024(8) 0.063(10) -0.015(7) 0.069(11) -0.004(8)
O4' 0.137(18) 0.012(7) 0.049(10) 0.004(6) 0.055(12) 0.002(9)

loop_
_atom_type_symbol
_atom_type_description
_atom_type_scat_dispersion_real
_atom_type_scat_dispersion_imag
_atom_type_scat_source
C C 0.0033 0.0016 'International Tables Vol C Tables 4.2.6.8 and 6.1.1.4'
H H 0.0000 0.0000 'International Tables Vol C Tables 4.2.6.8 and 6.1.1.4'
N N 0.0061 0.0033 'International Tables Vol C Tables 4.2.6.8 and 6.1.1.4'
O O 0.0106 0.0060 'International Tables Vol C Tables 4.2.6.8 and 6.1.1.4'
Zn Zn 0.2839 1.4301 'International Tables Vol C Tables 4.2.6.8 and 6.1.1.4'

loop_
_geom_angle_atom_site_label_1
_geom_angle_atom_site_label_2
_geom_angle_atom_site_label_3
_geom_angle
_geom_angle_site_symmetry_1
_geom_angle_site_symmetry_3
O8 Zn1 O11 110.83(14) 1_655 .
O8 Zn1 O12 91.76(14) 1_655 3_766
O11 Zn1 O12 157.34(14) . 3_766
O8 Zn1 O5 101.89(14) 1_655 .
O11 Zn1 O5 89.27(13) . .
O12 Zn1 O5 87.63(14) 3_766 .
O8 Zn1 O6 99.95(14) 1_655 3_766
O11 Zn1 O6 85.09(13) . 3_766
O12 Zn1 O6 89.46(14) 3_766 3_766
O5 Zn1 O6 158.04(14) . 3_766
O8 Zn1 Zn1 165.06(10) 1_655 3_766
O11 Zn1 Zn1 79.83(10) . 3_766
O12 Zn1 Zn1 77.65(10) 3_766 3_766
O5 Zn1 Zn1 88.33(10) . 3_766
O6 Zn1 Zn1 69.80(10) 3_766 3_766
O4' Zn2 N52 130.9(5) . 2_656
O4' Zn2 N12 88.0(5) . .
N52 Zn2 N12 130.89(18) 2_656 .
O4' Zn2 O3 28.1(6) . .
N52 Zn2 O3 117.5(3) 2_656 .
N12 Zn2 O3 109.9(3) . .
O4' Zn2 O7 119.5(7) . 4_676
N52 Zn2 O7 89.86(15) 2_656 4_676
N12 Zn2 O7 94.65(16) . 4_676
O3 Zn2 O7 99.2(2) . 4_676
O4' Zn2 O4 35.2(7) . .
N52 Zn2 O4 106.0(2) 2_656 .
N12 Zn2 O4 90.2(2) . .
O3 Zn2 O4 55.5(2) . .
O7 Zn2 O4 154.16(16) 4_676 .
O4' Zn2 C131 17.8(4) . .
N52 Zn2 C131 113.0(2) 2_656 .
N12 Zn2 C131 102.9(2) . .
O3 Zn2 C131 27.5(2) . .
O7 Zn2 C131 126.74(17) 4_676 .
O4 Zn2 C131 28.04(19) . .
O2 Zn3 N32 126.71(16) 3_876 4_675
O2 Zn3 O10 128.42(15) 3_876 4_676
N32 Zn3 O10 100.26(16) 4_675 4_676
O2 Zn3 O1 95.34(14) 3_876 .
N32 Zn3 O1 95.69(15) 4_675 .
O10 Zn3 O1 100.38(15) 4_676 .
O2 Zn3 O9 96.16(14) 3_876 4_676
N32 Zn3 O9 90.33(15) 4_675 4_676
O10 Zn3 O9 59.87(13) 4_676 4_676
O1 Zn3 O9 160.15(14) . 4_676
O2 Zn3 C231 116.26(14) 3_876 4_676
N32 Zn3 C231 94.30(15) 4_675 4_676
O10 Zn3 C231 30.12(15) 4_676 4_676
O1 Zn3 C231 130.48(16) . 4_676
O9 Zn3 C231 29.85(15) 4_676 4_676
C2 C1 C6 120.1(5) . .
C2 C1 C11 119.7(5) . .
C6 C1 C11 120.1(5) . .
C1 C2 C3 120.0(5) . .
C1 C2 H1 120.0 . .
C3 C2 H1 120.0 . .
C4 C3 C2 118.8(5) . .
C4 C3 C31 120.6(6) . .
C2 C3 C31 120.6(6) . .
C5 C4 C3 121.7(5) . .
C5 C4 H2 119.1 . .
C3 C4 H2 119.1 . .
C4 C5 C6 119.8(5) . .
C4 C5 C51 118.4(5) . .
C6 C5 C51 121.5(5) . .
C1 C6 C5 119.5(5) . .
C1 C6 H3 120.3 . .
C5 C6 H3 120.3 . .
N11 C11 C1 111.7(4) . .
N11 C11 H4 109.3 . .
C1 C11 H4 109.3 . .
N11 C11 H5 109.3 . .
C1 C11 H5 109.3 . .
H4 C11 H5 107.9 . .
N12 C12 N11 111.1(5) . .
N12 C12 H6 124.5 . .
N11 C12 H6 124.5 . .
C14 C13 N12 109.0(5) . .
C14 C13 H7 125.5 . .
N12 C13 H7 125.5 . .
C13 C14 N11 107.4(5) . .
C13 C14 H8 126.3 . .
N11 C14 H8 126.3 . .
N31 C31 C3 109.3(5) . .
N31 C31 H9 109.8 . .
C3 C31 H9 109.8 . .
N31 C31 H10 109.8 . .
C3 C31 H10 109.8 . .
H9 C31 H10 108.3 . .
N32 C32 N31 112.0(5) . .
N32 C32 H11 124.0 . .
N31 C32 H11 124.0 . .
C34 C33 N32 109.0(5) . .
C34 C33 H12 125.5 . .
N32 C33 H12 125.5 . .
C33 C34 N31 106.9(5) . .
C33 C34 H13 126.5 . .
N31 C34 H13 126.5 . .
N51 C51 C5 115.6(5) . .
N51 C51 H14 108.4 . .
C5 C51 H14 108.4 . .
N51 C51 H15 108.4 . .
C5 C51 H15 108.4 . .
H14 C51 H15 107.4 . .
N52 C52 N51 111.1(5) . .
N52 C52 H16 124.5 . .
N51 C52 H16 124.5 . .
C54 C53 N52 108.8(5) . .
C54 C53 H17 125.6 . .
N52 C53 H17 125.6 . .
C53 C54 N51 107.1(5) . .
C53 C54 H18 126.4 . .
N51 C54 H18 126.4 . .
C102 C101 C106 118.8(5) . .
C102 C101 C111 120.1(4) . .
C106 C101 C111 121.0(4) . .
C101 C102 C103 120.9(5) . .
C101 C102 H19 119.5 . .
C103 C102 H19 119.5 . .
C104 C103 C102 119.9(5) . .
C104 C103 C131 120.4(5) . .
C102 C103 C131 119.6(5) . .
C103 C104 C105 120.7(5) . .
C103 C104 H20 119.7 . .
C105 C104 H20 119.7 . .
C106 C105 C104 119.1(4) . .
C106 C105 C151 122.6(4) . .
C104 C105 C151 118.0(5) . .
C105 C106 C101 120.5(4) . .
C105 C106 H21 119.7 . .
C101 C106 H21 119.7 . .
O6 C111 O5 125.9(5) . .
O6 C111 C101 116.6(5) . .
O5 C111 C101 117.5(4) . .
O4' C131 O3 49.3(11) . .
O4' C131 O4 80.1(14) . .
O3 C131 O4 121.7(7) . .
O4' C131 C103 133.8(10) . .
O3 C131 C103 118.1(6) . .
O4 C131 C103 117.9(6) . .
O4' C131 O3' 110.7(11) . .
O3 C131 O3' 82.4(9) . .
O4 C131 O3' 92.9(9) . .
C103 C131 O3' 110.4(7) . .
O4' C131 Zn2 33.4(8) . .
O3 C131 Zn2 49.7(4) . .
O4 C131 Zn2 72.2(4) . .
C103 C131 Zn2 165.0(4) . .
O3' C131 Zn2 78.6(5) . .
O2 C151 O1 122.3(4) . .
O2 C151 C105 119.1(5) . .
O1 C151 C105 118.5(5) . .
C206 C201 C202 119.2(4) . .
C206 C201 C211 120.8(4) . .
C202 C201 C211 120.0(4) . .
C203 C202 C201 120.7(4) . .
C203 C202 H22 119.7 . .
C201 C202 H22 119.7 . .
C204 C203 C202 119.2(4) . .
C204 C203 C231 121.8(4) . .
C202 C203 C231 119.0(4) . .
C203 C204 C205 120.6(4) . .
C203 C204 H23 119.7 . .
C205 C204 H23 119.7 . .
C204 C205 C206 119.7(4) . .
C204 C205 C251 121.3(4) . .
C206 C205 C251 118.9(4) . .
C201 C206 C205 120.7(4) . .
C201 C206 H24 119.7 . .
C205 C206 H24 119.7 . .
O12 C211 O11 126.9(4) . .
O12 C211 C201 116.9(4) . .
O11 C211 C201 116.2(4) . .
O9 C231 O10 120.7(5) . .
O9 C231 C203 118.9(4) . .
O10 C231 C203 120.4(4) . .
O9 C231 Zn3 63.7(3) . 4_475
O10 C231 Zn3 57.2(3) . 4_475
C203 C231 Zn3 173.8(3) . 4_475
O7 C251 O8 125.5(4) . .
O7 C251 C205 118.8(4) . .
O8 C251 C205 115.6(4) . .
C12 N11 C14 106.3(5) . .
C12 N11 C11 126.9(5) . .
C14 N11 C11 126.4(5) . .
C12 N12 C13 106.3(5) . .
C12 N12 Zn2 129.4(4) . .
C13 N12 Zn2 124.3(4) . .
C32 N31 C34 106.5(5) . .
C32 N31 C31 126.3(5) . .
C34 N31 C31 127.2(5) . .
C32 N32 C33 105.6(5) . .
C32 N32 Zn3 125.3(4) . 4_476
C33 N32 Zn3 128.3(4) . 4_476
C52 N51 C54 107.3(5) . .
C52 N51 C51 126.2(5) . .
C54 N51 C51 126.2(5) . .
C52 N52 C53 105.8(4) . .
C52 N52 Zn2 126.6(4) . 2_646
C53 N52 Zn2 126.9(4) . 2_646
C151 O1 Zn3 119.7(3) . .
C151 O2 Zn3 114.2(3) . 3_876
O4' O3 C131 53.9(10) . .
O4' O3 O3' 93.8(14) . .
C131 O3 O3' 56.3(7) . .
O4' O3 Zn2 64.3(10) . .
C131 O3 Zn2 102.8(5) . .
O3' O3 Zn2 90.1(5) . .
C131 O4 O4' 43.4(7) . .
C131 O4 Zn2 79.7(4) . .
O4' O4 Zn2 46.1(6) . .
C111 O5 Zn1 116.7(3) . .
C111 O6 Zn1 138.6(4) . 3_766
C251 O7 Zn2 160.1(3) . 4_475
C251 O8 Zn1 131.1(3) . 1_455
C231 O9 Zn3 86.4(3) . 4_475
C231 O10 Zn3 92.6(3) . 4_475
C211 O11 Zn1 126.3(3) . .
C211 O12 Zn1 129.0(3) . 3_766
C131 O3' O3 41.3(5) . .
O3 O4' C131 76.8(13) . .
O3 O4' O4 124.6(15) . .
C131 O4' O4 56.6(11) . .
O3 O4' Zn2 87.6(12) . .
C131 O4' Zn2 128.8(11) . .
O4 O4' Zn2 98.8(9) . .

loop_
_geom_bond_atom_site_label_1
_geom_bond_atom_site_label_2
_geom_bond_distance
_geom_bond_site_symmetry_2
Zn1 O8 1.958(3) 1_655
Zn1 O11 2.027(3) .
Zn1 O12 2.046(3) 3_766
Zn1 O5 2.083(4) .
Zn1 O6 2.155(3) 3_766
Zn1 Zn1 3.0320(10) 3_766
Zn2 O4' 1.844(15) .
Zn2 N52 1.984(4) 2_656
Zn2 N12 2.010(4) .
Zn2 O3 2.045(6) .
Zn2 O7 2.070(3) 4_676
Zn2 O4 2.530(6) .
Zn2 C131 2.614(6) .
Zn3 O2 1.993(3) 3_876
Zn3 N32 2.012(4) 4_675
Zn3 O10 2.106(4) 4_676
Zn3 O1 2.130(4) .
Zn3 O9 2.247(4) 4_676
Zn3 C231 2.501(5) 4_676
C1 C2 1.384(8) .
C1 C6 1.390(7) .
C1 C11 1.520(7) .
C2 C3 1.406(8) .
C2 H1 0.9300 .
C3 C4 1.373(8) .
C3 C31 1.509(8) .
C4 C5 1.370(8) .
C4 H2 0.9300 .
C5 C6 1.395(7) .
C5 C51 1.501(7) .
C6 H3 0.9300 .
C11 N11 1.473(7) .
C11 H4 0.9700 .
C11 H5 0.9700 .
C12 N12 1.312(7) .
C12 N11 1.336(7) .
C12 H6 0.9300 .
C13 C14 1.332(9) .
C13 N12 1.363(7) .
C13 H7 0.9300 .
C14 N11 1.368(8) .
C14 H8 0.9300 .
C31 N31 1.484(7) .
C31 H9 0.9700 .
C31 H10 0.9700 .
C32 N32 1.302(7) .
C32 N31 1.339(7) .
C32 H11 0.9300 .
C33 C34 1.346(8) .
C33 N32 1.376(7) .
C33 H12 0.9300 .
C34 N31 1.362(7) .
C34 H13 0.9300 .
C51 N51 1.458(7) .
C51 H14 0.9700 .
C51 H15 0.9700 .
C52 N52 1.310(7) .
C52 N51 1.330(7) .
C52 H16 0.9300 .
C53 C54 1.336(8) .
C53 N52 1.374(7) .
C53 H17 0.9300 .
C54 N51 1.353(8) .
C54 H18 0.9300 .
C101 C102 1.382(7) .
C101 C106 1.409(7) .
C101 C111 1.525(7) .
C102 C103 1.390(8) .
C102 H19 0.9300 .
C103 C104 1.368(7) .
C103 C131 1.502(8) .
C104 C105 1.403(7) .
C104 H20 0.9300 .
C105 C106 1.384(7) .
C105 C151 1.489(7) .
C106 H21 0.9300 .
C111 O6 1.247(6) .
C111 O5 1.256(6) .
C131 O4' 1.028(15) .
C131 O3 1.238(9) .
C131 O4 1.249(8) .
C131 O3' 1.559(16) .
C151 O2 1.266(6) .
C151 O1 1.282(6) .
C201 C206 1.382(6) .
C201 C202 1.408(6) .
C201 C211 1.518(6) .
C202 C203 1.392(6) .
C202 H22 0.9300 .
C203 C204 1.393(7) .
C203 C231 1.500(7) .
C204 C205 1.393(7) .
C204 H23 0.9300 .
C205 C206 1.395(6) .
C205 C251 1.521(6) .
C206 H24 0.9300 .
C211 O12 1.238(6) .
C211 O11 1.264(5) .
C231 O9 1.247(6) .
C231 O10 1.256(6) .
C231 Zn3 2.501(5) 4_475
C251 O7 1.234(5) .
C251 O8 1.255(6) .
N32 Zn3 2.012(4) 4_476
N52 Zn2 1.984(4) 2_646
O2 Zn3 1.993(3) 3_876
O3 O4' 0.964(19) .
O3 O3' 1.858(19) .
O4 O4' 1.47(2) .
O6 Zn1 2.155(3) 3_766
O7 Zn2 2.070(3) 4_475
O8 Zn1 1.958(3) 1_455
O9 Zn3 2.247(4) 4_475
O10 Zn3 2.106(4) 4_475
O12 Zn1 2.046(3) 3_766

loop_
_geom_torsion_atom_site_label_1
_geom_torsion_atom_site_label_2
_geom_torsion_atom_site_label_3
_geom_torsion_atom_site_label_4
_geom_torsion
_geom_torsion_site_symmetry_1
_geom_torsion_site_symmetry_4
C6 C1 C2 C3 2.2(8) . .
C11 C1 C2 C3 -178.4(5) . .
C1 C2 C3 C4 -2.3(8) . .
C1 C2 C3 C31 177.2(5) . .
C2 C3 C4 C5 1.1(8) . .
C31 C3 C4 C5 -178.3(5) . .
C3 C4 C5 C6 0.2(8) . .
C3 C4 C5 C51 -173.9(5) . .
C2 C1 C6 C5 -0.9(8) . .
C11 C1 C6 C5 179.7(5) . .
C4 C5 C6 C1 -0.3(8) . .
C51 C5 C6 C1 173.5(5) . .
C2 C1 C11 N11 -117.4(6) . .
C6 C1 C11 N11 62.0(7) . .
N12 C13 C14 N11 0.4(7) . .
C4 C3 C31 N31 87.6(7) . .
C2 C3 C31 N31 -91.9(7) . .
N32 C33 C34 N31 1.1(7) . .
C4 C5 C51 N51 -133.8(6) . .
C6 C5 C51 N51 52.2(8) . .
N52 C53 C54 N51 -0.4(7) . .
C106 C101 C102 C103 -1.0(7) . .
C111 C101 C102 C103 175.2(4) . .
C101 C102 C103 C104 0.0(7) . .
C101 C102 C103 C131 -177.2(5) . .
C102 C103 C104 C105 0.5(7) . .
C131 C103 C104 C105 177.8(5) . .
C103 C104 C105 C106 -0.2(7) . .
C103 C104 C105 C151 -174.5(4) . .
C104 C105 C106 C101 -0.8(7) . .
C151 C105 C106 C101 173.3(4) . .
C102 C101 C106 C105 1.3(7) . .
C111 C101 C106 C105 -174.8(4) . .
C102 C101 C111 O6 -0.7(6) . .
C106 C101 C111 O6 175.4(4) . .
C102 C101 C111 O5 -179.0(4) . .
C106 C101 C111 O5 -3.0(6) . .
C104 C103 C131 O4' -131(2) . .
C102 C103 C131 O4' 46(2) . .
C104 C103 C131 O3 -72.0(10) . .
C102 C103 C131 O3 105.3(9) . .
C104 C103 C131 O4 125.2(7) . .
C102 C103 C131 O4 -57.6(9) . .
C104 C103 C131 O3' 20.2(10) . .
C102 C103 C131 O3' -162.5(9) . .
C104 C103 C131 Zn2 -104.6(19) . .
C102 C103 C131 Zn2 73(2) . .
N52 Zn2 C131 O4' -180(2) 2_656 .
N12 Zn2 C131 O4' -34(2) . .
O3 Zn2 C131 O4' 74(2) . .
O7 Zn2 C131 O4' 72(2) 4_676 .
O4 Zn2 C131 O4' -99(3) . .
O4' Zn2 C131 O3 -74(2) . .
N52 Zn2 C131 O3 105.8(7) 2_656 .
N12 Zn2 C131 O3 -108.5(7) . .
O7 Zn2 C131 O3 -2.5(8) 4_676 .
O4 Zn2 C131 O3 -173.5(10) . .
O4' Zn2 C131 O4 99(3) . .
N52 Zn2 C131 O4 -80.7(5) 2_656 .
N12 Zn2 C131 O4 65.0(5) . .
O3 Zn2 C131 O4 173.5(10) . .
O7 Zn2 C131 O4 171.0(5) 4_676 .
O4' Zn2 C131 C103 -36(3) . .
N52 Zn2 C131 C103 144.4(19) 2_656 .
N12 Zn2 C131 C103 -69.9(19) . .
O3 Zn2 C131 C103 38.6(17) . .
O7 Zn2 C131 C103 36(2) 4_676 .
O4 Zn2 C131 C103 -135(2) . .
O4' Zn2 C131 O3' -164(3) . .
N52 Zn2 C131 O3' 16.1(8) 2_656 .
N12 Zn2 C131 O3' 161.9(8) . .
O3 Zn2 C131 O3' -89.7(11) . .
O7 Zn2 C131 O3' -92.2(8) 4_676 .
O4 Zn2 C131 O3' 96.9(9) . .
C106 C105 C151 O2 17.3(7) . .
C104 C105 C151 O2 -168.6(4) . .
C106 C105 C151 O1 -160.2(5) . .
C104 C105 C151 O1 13.9(7) . .
C206 C201 C202 C203 -0.6(7) . .
C211 C201 C202 C203 178.4(4) . .
C201 C202 C203 C204 1.6(7) . .
C201 C202 C203 C231 -179.7(4) . .
C202 C203 C204 C205 -1.6(7) . .
C231 C203 C204 C205 179.7(4) . .
C203 C204 C205 C206 0.7(7) . .
C203 C204 C205 C251 177.3(4) . .
C202 C201 C206 C205 -0.3(7) . .
C211 C201 C206 C205 -179.3(4) . .
C204 C205 C206 C201 0.3(6) . .
C251 C205 C206 C201 -176.3(4) . .
C206 C201 C211 O12 4.1(6) . .
C202 C201 C211 O12 -174.9(4) . .
C206 C201 C211 O11 -176.1(4) . .
C202 C201 C211 O11 4.9(6) . .
C204 C203 C231 O9 170.1(4) . .
C202 C203 C231 O9 -8.6(7) . .
C204 C203 C231 O10 -9.7(7) . .
C202 C203 C231 O10 171.6(4) . .
C204 C203 C231 Zn3 56(4) . 4_475
C202 C203 C231 Zn3 -122(3) . 4_475
C204 C205 C251 O7 -20.7(6) . .
C206 C205 C251 O7 155.9(4) . .
C204 C205 C251 O8 163.3(4) . .
C206 C205 C251 O8 -20.1(6) . .
N12 C12 N11 C14 -0.9(6) . .
N12 C12 N11 C11 -173.4(4) . .
C13 C14 N11 C12 0.2(7) . .
C13 C14 N11 C11 172.8(5) . .
C1 C11 N11 C12 77.5(6) . .
C1 C11 N11 C14 -93.6(7) . .
N11 C12 N12 C13 1.1(6) . .
N11 C12 N12 Zn2 -177.8(3) . .
C14 C13 N12 C12 -1.0(7) . .
C14 C13 N12 Zn2 178.1(4) . .
O4' Zn2 N12 C12 143.6(8) . .
N52 Zn2 N12 C12 -69.8(5) 2_656 .
O3 Zn2 N12 C12 125.7(4) . .
O7 Zn2 N12 C12 24.1(4) 4_676 .
O4 Zn2 N12 C12 178.7(4) . .
C131 Zn2 N12 C12 153.4(4) . .
O4' Zn2 N12 C13 -35.2(8) . .
N52 Zn2 N12 C13 111.4(4) 2_656 .
O3 Zn2 N12 C13 -53.1(5) . .
O7 Zn2 N12 C13 -154.7(4) 4_676 .
O4 Zn2 N12 C13 -0.1(4) . .
C131 Zn2 N12 C13 -25.3(5) . .
N32 C32 N31 C34 -0.4(6) . .
N32 C32 N31 C31 -178.5(5) . .
C33 C34 N31 C32 -0.5(6) . .
C33 C34 N31 C31 177.6(6) . .
C3 C31 N31 C32 36.7(9) . .
C3 C31 N31 C34 -141.0(6) . .
N31 C32 N32 C33 1.0(6) . .
N31 C32 N32 Zn3 171.6(3) . 4_476
C34 C33 N32 C32 -1.3(6) . .
C34 C33 N32 Zn3 -171.5(4) . 4_476
N52 C52 N51 C54 0.1(6) . .
N52 C52 N51 C51 173.3(5) . .
C53 C54 N51 C52 0.2(6) . .
C53 C54 N51 C51 -173.1(5) . .
C5 C51 N51 C52 62.6(8) . .
C5 C51 N51 C54 -125.4(6) . .
N51 C52 N52 C53 -0.3(6) . .
N51 C52 N52 Zn2 170.4(3) . 2_646
C54 C53 N52 C52 0.4(6) . .
C54 C53 N52 Zn2 -170.2(4) . 2_646
O2 C151 O1 Zn3 -101.5(5) . .
C105 C151 O1 Zn3 76.0(5) . .
O2 Zn3 O1 C151 125.7(4) 3_876 .
N32 Zn3 O1 C151 -2.1(4) 4_675 .
O10 Zn3 O1 C151 -103.6(4) 4_676 .
O9 Zn3 O1 C151 -109.1(5) 4_676 .
C231 Zn3 O1 C151 -102.7(4) 4_676 .
O1 C151 O2 Zn3 -2.7(6) . 3_876
C105 C151 O2 Zn3 179.9(3) . 3_876
O4 C131 O3 O4' 37.0(15) . .
C103 C131 O3 O4' -125.1(13) . .
O3' C131 O3 O4' 125.8(14) . .
Zn2 C131 O3 O4' 44.3(11) . .
O4' C131 O3 O3' -125.8(14) . .
O4 C131 O3 O3' -88.7(10) . .
C103 C131 O3 O3' 109.1(9) . .
Zn2 C131 O3 O3' -81.5(7) . .
O4' C131 O3 Zn2 -44.3(11) . .
O4 C131 O3 Zn2 -7.3(11) . .
C103 C131 O3 Zn2 -169.5(5) . .
O3' C131 O3 Zn2 81.5(7) . .
N52 Zn2 O3 O4' -126.2(13) 2_656 .
N12 Zn2 O3 O4' 40.7(14) . .
O7 Zn2 O3 O4' 139.1(13) 4_676 .
O4 Zn2 O3 O4' -35.1(12) . .
C131 Zn2 O3 O4' -38.8(11) . .
O4' Zn2 O3 C131 38.8(11) . .
N52 Zn2 O3 C131 -87.3(7) 2_656 .
N12 Zn2 O3 C131 79.5(7) . .
O7 Zn2 O3 C131 178.0(6) 4_676 .
O4 Zn2 O3 C131 3.7(6) . .
O4' Zn2 O3 O3' 94.2(14) . .
N52 Zn2 O3 O3' -32.0(6) 2_656 .
N12 Zn2 O3 O3' 134.9(6) . .
O7 Zn2 O3 O3' -126.7(6) 4_676 .
O4 Zn2 O3 O3' 59.0(6) . .
C131 Zn2 O3 O3' 55.3(8) . .
O3 C131 O4 O4' -27.6(10) . .
C103 C131 O4 O4' 134.6(12) . .
O3' C131 O4 O4' -110.5(11) . .
Zn2 C131 O4 O4' -33.5(9) . .
O4' C131 O4 Zn2 33.5(9) . .
O3 C131 O4 Zn2 5.8(9) . .
C103 C131 O4 Zn2 168.0(6) . .
O3' C131 O4 Zn2 -77.0(6) . .
O4' Zn2 O4 C131 -31.7(9) . .
N52 Zn2 O4 C131 109.1(5) 2_656 .
N12 Zn2 O4 C131 -117.9(5) . .
O3 Zn2 O4 C131 -3.6(6) . .
O7 Zn2 O4 C131 -16.8(9) 4_676 .
N52 Zn2 O4 O4' 140.8(9) 2_656 .
N12 Zn2 O4 O4' -86.2(9) . .
O3 Zn2 O4 O4' 28.1(8) . .
O7 Zn2 O4 O4' 14.9(11) 4_676 .
C131 Zn2 O4 O4' 31.7(9) . .
O6 C111 O5 Zn1 -10.4(6) . .
C101 C111 O5 Zn1 167.8(3) . .
O8 Zn1 O5 C111 -162.5(3) 1_655 .
O11 Zn1 O5 C111 86.3(3) . .
O12 Zn1 O5 C111 -71.2(3) 3_766 .
O6 Zn1 O5 C111 11.4(6) 3_766 .
Zn1 Zn1 O5 C111 6.5(3) 3_766 .
O5 C111 O6 Zn1 9.3(8) . 3_766
C101 C111 O6 Zn1 -169.0(3) . 3_766
O8 C251 O7 Zn2 -128.8(8) . 4_475
C205 C251 O7 Zn2 55.6(11) . 4_475
O7 C251 O8 Zn1 -11.8(7) . 1_455
C205 C251 O8 Zn1 164.0(3) . 1_455
O10 C231 O9 Zn3 6.1(5) . 4_475
C203 C231 O9 Zn3 -173.7(4) . 4_475
O9 C231 O10 Zn3 -6.5(5) . 4_475
C203 C231 O10 Zn3 173.3(4) . 4_475
O12 C211 O11 Zn1 7.5(7) . .
C201 C211 O11 Zn1 -172.3(3) . .
O8 Zn1 O11 C211 163.5(4) 1_655 .
O12 Zn1 O11 C211 -12.0(6) 3_766 .
O5 Zn1 O11 C211 -94.0(4) . .
O6 Zn1 O11 C211 64.7(4) 3_766 .
Zn1 Zn1 O11 C211 -5.6(4) 3_766 .
O11 C211 O12 Zn1 -3.4(7) . 3_766
C201 C211 O12 Zn1 176.4(3) . 3_766
O4' C131 O3' O3 41.1(14) . .
O4 C131 O3' O3 121.6(7) . .
C103 C131 O3' O3 -117.2(7) . .
Zn2 C131 O3' O3 50.3(4) . .
O4' O3 O3' C131 -41.1(10) . .
Zn2 O3 O3' C131 -105.3(6) . .
O3' O3 O4' C131 42.5(9) . .
Zn2 O3 O4' C131 130.8(10) . .
C131 O3 O4' O4 -31.8(11) . .
O3' O3 O4' O4 10.7(16) . .
Zn2 O3 O4' O4 99.0(15) . .
C131 O3 O4' Zn2 -130.8(10) . .
O3' O3 O4' Zn2 -88.3(7) . .
O4 C131 O4' O3 -148.6(11) . .
C103 C131 O4' O3 92.0(15) . .
O3' C131 O4' O3 -59.2(16) . .
Zn2 C131 O4' O3 -75.9(18) . .
O3 C131 O4' O4 148.6(11) . .
C103 C131 O4' O4 -119.4(16) . .
O3' C131 O4' O4 89.4(11) . .
Zn2 C131 O4' O4 73(2) . .
O3 C131 O4' Zn2 75.9(18) . .
O4 C131 O4' Zn2 -73(2) . .
C103 C131 O4' Zn2 167.9(9) . .
O3' C131 O4' Zn2 17(3) . .
C131 O4 O4' O3 38.0(14) . .
Zn2 O4 O4' O3 -93.2(17) . .
Zn2 O4 O4' C131 -131.2(12) . .
C131 O4 O4' Zn2 131.2(12) . .
N52 Zn2 O4' O3 71.2(17) 2_656 .
N12 Zn2 O4' O3 -142.2(13) . .
O7 Zn2 O4' O3 -48.0(13) 4_676 .
O4 Zn2 O4' O3 124.6(15) . .
C131 Zn2 O4' O3 70.9(18) . .
N52 Zn2 O4' C131 0(3) 2_656 .
N12 Zn2 O4' C131 147(2) . .
O3 Zn2 O4' C131 -70.9(18) . .
O7 Zn2 O4' C131 -119(2) 4_676 .
O4 Zn2 O4' C131 53.7(19) . .
N52 Zn2 O4' O4 -53.4(13) 2_656 .
N12 Zn2 O4' O4 93.2(8) . .
O3 Zn2 O4' O4 -124.6(15) . .
O7 Zn2 O4' O4 -172.6(6) 4_676 .
C131 Zn2 O4' O4 -54(2) . .
